data_1509103
loop_
_publ_author_name
'Zhu, S.-F.'
'Zhao, B.-J.'
'Tao, F.'
'Zhou, X.-J.'
'Xu, J.-H.'
'Che, G.-C.'

_publ_section_title
;
 Phase relation and crystal structure of M-substituted La212 type
 compounds (M = Pr, Ag)
;
_journal_name_full
;
Journal of the Sichuan University (Natural Science Edition)
;
_journal_page_first 1057
_journal_page_last 1067
_journal_volume 36
_journal_year 1999
_chemical_formula_sum 'Ag0.35 Ca Cu2 La1.65 O6'
_chemical_name_systematic
;
Lanthanum silver calcium copper oxide (1.65/0.35/1/2/6)
;
_space_group_IT_number 139
_symmetry_space_group_name_Hall '-I 4 2'
_symmetry_space_group_name_H-M 'I 4/m m m'
_cell_angle_alpha 90
_cell_angle_beta 90
_cell_angle_gamma 90
_cell_formula_units_Z 2
_cell_length_a 3.838
_cell_length_b 3.838
_cell_length_c 19.564
_cell_volume 288.182
_citation_journal_id_ASTM SCTHAO
_cod_data_source_file silver0-1_67.cif
_cod_data_source_block Ag0.35Ca1Cu2La1.65O6
_cod_original_cell_volume 288.1825
_cod_original_formula_sum 'Ag0.35 Ca1 Cu2 La1.65 O6'
_cod_database_code 1509103

loop_
_symmetry_equiv_pos_as_xyz
x,y,z
-y,x,z
-x,-y,z
y,-x,z
x,-y,-z
y,x,-z
-x,y,-z
-y,-x,-z
-x,-y,-z
y,-x,-z
x,y,-z
-y,x,-z
-x,y,z
-y,-x,z
x,-y,z
y,x,z
x+1/2,y+1/2,z+1/2
-y+1/2,x+1/2,z+1/2
-x+1/2,-y+1/2,z+1/2
y+1/2,-x+1/2,z+1/2
x+1/2,-y+1/2,-z+1/2
y+1/2,x+1/2,-z+1/2
-x+1/2,y+1/2,-z+1/2
-y+1/2,-x+1/2,-z+1/2
-x+1/2,-y+1/2,-z+1/2
y+1/2,-x+1/2,-z+1/2
x+1/2,y+1/2,-z+1/2
-y+1/2,x+1/2,-z+1/2
-x+1/2,y+1/2,z+1/2
-y+1/2,-x+1/2,z+1/2
x+1/2,-y+1/2,z+1/2
y+1/2,x+1/2,z+1/2

loop_
_atom_site_label
_atom_site_type_symbol
_atom_site_fract_x
_atom_site_fract_y
_atom_site_fract_z
_atom_site_occupancy
O1 O-2 0 0.5 0.0824 1
O2 O-2 0 0 0.296 1
Ag1 Ag+1 0 0 0.177 0.175
La1 La+3 0 0 0.177 0.825
Cu1 Cu+2 0 0 0.412 1
Ca1 Ca+2 0 0 0 1
